data_2207526
loop_
_publ_author_name
'Cuthbertson, Timothy'
'Groy, Thomas L.'
'Rose, Seth D.'

_publ_section_title
;
 1,3-Bis(3,4,5-trimethoxyphenyl)-2,3-epoxypropanone: an anticancer
 chalcone epoxide
;
_journal_coeditor_code DN6279
_journal_issue 12
_journal_name_full 'Acta Crystallographica Section E'
_journal_page_first o4300
_journal_page_last o4302
_journal_paper_doi 10.1107/S1600536805038328
_journal_volume 61
_journal_year 2005
_chemical_formula_iupac 'C21 H24 O8'
_chemical_formula_moiety 'C21 H24 O8'
_chemical_formula_sum 'C21 H24 O8'
_chemical_formula_weight 404.40
_chemical_name_systematic
;
1,3-Bis(3,4,5-trimethoxyphenyl)-2,3-epoxypropanone
;
_space_group_IT_number 60
_symmetry_cell_setting orthorhombic
_symmetry_space_group_name_Hall '-P 2n 2ab'
_symmetry_space_group_name_H-M 'P b c n'
_atom_sites_solution_hydrogens geom
_atom_sites_solution_primary direct
_atom_sites_solution_secondary difmap
_audit_creation_method SHELXL97
_cell_angle_alpha 90.00
_cell_angle_beta 90.00
_cell_angle_gamma 90.00
_cell_formula_units_Z 8
_cell_length_a 18.5563(11)
_cell_length_b 7.7666(5)
_cell_length_c 27.4354(17)
_cell_measurement_reflns_used 6496
_cell_measurement_temperature 173(2)
_cell_measurement_theta_max 27.49
_cell_measurement_theta_min 2.20
_cell_volume 3954.0(4)
_computing_cell_refinement 'SAINT (Bruker, 2001)'
_computing_data_collection 'SMART (Bruker, 2001)'
_computing_data_reduction SAINT
_computing_molecular_graphics 'SHELXTL (Bruker, 2001)'
_computing_publication_material SHELXTL
_computing_structure_refinement 'SHELXL97 (Sheldrick, 1997)'
_computing_structure_solution 'SHELXS97 (Sheldrick, 1997)'
_diffrn_ambient_temperature 173(2)
_diffrn_measured_fraction_theta_full 1.000
_diffrn_measured_fraction_theta_max 1.000
_diffrn_measurement_device_type 'Bruker SMART APEX'
_diffrn_measurement_method \w
_diffrn_radiation_monochromator graphite
_diffrn_radiation_source 'fine-focus sealed tube'
_diffrn_radiation_type MoK\a
_diffrn_radiation_wavelength 0.71073
_diffrn_reflns_av_R_equivalents 0.0523
_diffrn_reflns_av_sigmaI/netI 0.0261
_diffrn_reflns_limit_h_max 22
_diffrn_reflns_limit_h_min -22
_diffrn_reflns_limit_k_max 9
_diffrn_reflns_limit_k_min -9
_diffrn_reflns_limit_l_max 32
_diffrn_reflns_limit_l_min -32
_diffrn_reflns_number 29894
_diffrn_reflns_theta_full 25.03
_diffrn_reflns_theta_max 25.03
_diffrn_reflns_theta_min 1.85
_diffrn_standards_decay_% 0.00
_diffrn_standards_interval_count 0
_diffrn_standards_interval_time 0
_diffrn_standards_number 0
_exptl_absorpt_coefficient_mu 0.104
_exptl_absorpt_correction_type none
_exptl_crystal_colour Colorless
_exptl_crystal_density_diffrn 1.359
_exptl_crystal_density_method 'not measured'
_exptl_crystal_description Needle
_exptl_crystal_F_000 1712
_exptl_crystal_size_max 0.37
_exptl_crystal_size_mid 0.12
_exptl_crystal_size_min 0.08
_refine_diff_density_max 0.467
_refine_diff_density_min -0.209
_refine_ls_extinction_method none
_refine_ls_goodness_of_fit_ref 1.191
_refine_ls_hydrogen_treatment mixed
_refine_ls_matrix_type full
_refine_ls_number_parameters 268
_refine_ls_number_reflns 3490
_refine_ls_number_restraints 0
_refine_ls_restrained_S_all 1.191
_refine_ls_R_factor_all 0.0740
_refine_ls_R_factor_gt 0.0632
_refine_ls_shift/su_max 0.000
_refine_ls_shift/su_mean 0.000
_refine_ls_structure_factor_coef Fsqd
_refine_ls_weighting_details 'calc w = 1/[\s^2^(Fo^2^)+(0.0446P)^2^+3.305P] where P=(Fo^2^+2Fc^2^)/3'
_refine_ls_weighting_scheme calc
_refine_ls_wR_factor_gt 0.1321
_refine_ls_wR_factor_ref 0.1368
_reflns_number_gt 3038
_reflns_number_total 3490
_reflns_threshold_expression >2\s(I)
_cod_data_source_file dn6279.cif
_cod_data_source_block I
_cod_depositor_comments
;
The following automatic conversions were performed:
'_symmetry_cell_setting' value 'Orthorhombic' changed to 'orthorhombic'
according to '/home/saulius/struct/CIF-dictionaries/cif_core.dic'
dictionary named 'cif_core.dic' version 2.4.1 from 2010-06-29.

Automatic conversion script
Id: cif_fix_enum 1527 2010-12-29 10:47:43Z saulius 

The following automatic conversions were performed:

'_symmetry_cell_setting' value 'Orthorhombic' changed to
'orthorhombic' according to
/home/saulius/struct/CIF-dictionaries/cif_core.dic dictionary named
'cif_core.dic' version 2.4.1 from 2010-06-29.

Automatic conversion script
Id: cif_fix_values 1715 2011-07-08 13:25:40Z adriana 
;
_cod_database_code 2207526
_cod_database_fobs_code 2207526

loop_
_symmetry_equiv_pos_as_xyz
'x, y, z'
'-x+1/2, -y+1/2, z+1/2'
'-x, y, -z+1/2'
'x+1/2, -y+1/2, -z'
'-x, -y, -z'
'x-1/2, y-1/2, -z-1/2'
'x, -y, z-1/2'
'-x-1/2, y-1/2, z'

loop_
_atom_site_label
_atom_site_fract_x
_atom_site_fract_y
_atom_site_fract_z
_atom_site_U_iso_or_equiv
_atom_site_adp_type
_atom_site_calc_flag
_atom_site_refinement_flags
_atom_site_occupancy
_atom_site_type_symbol
C1A 0.34402(14) 0.9718(3) 0.52412(8) 0.0315(6) Uani d . 1 C
C1B 0.33773(14) 0.8242(3) 0.55234(9) 0.0337(6) Uani d . 1 C
H1BA 0.2968 0.7518 0.5491 0.040 Uiso calc R 1 H
C1C 0.39164(15) 0.7835(3) 0.58525(9) 0.0354(6) Uani d . 1 C
C1D 0.45213(14) 0.8889(3) 0.58990(9) 0.0334(6) Uani d . 1 C
C1E 0.45777(14) 1.0375(3) 0.56174(9) 0.0334(6) Uani d . 1 C
C1F 0.40335(14) 1.0793(3) 0.52889(9) 0.0337(6) Uani d . 1 C
H1FA 0.4068 1.1810 0.5098 0.040 Uiso calc R 1 H
C1G 0.32922(18) 0.5347(4) 0.61404(12) 0.0575(9) Uani d . 1 C
H1GA 0.3329 0.4476 0.6397 0.086 Uiso calc R 1 H
H1GB 0.3261 0.4778 0.5822 0.086 Uiso calc R 1 H
H1GC 0.2859 0.6045 0.6193 0.086 Uiso calc R 1 H
C1H 0.55028(17) 0.7134(4) 0.61332(11) 0.0486(8) Uani d . 1 C
H1HA 0.5939 0.7201 0.6334 0.073 Uiso calc R 1 H
H1HB 0.5637 0.7159 0.5788 0.073 Uiso calc R 1 H
H1HC 0.5247 0.6059 0.6205 0.073 Uiso calc R 1 H
C1I 0.52601(16) 1.2888(4) 0.54232(10) 0.0457(7) Uani d . 1 C
H1IA 0.5713 1.3452 0.5514 0.069 Uiso calc R 1 H
H1IB 0.4855 1.3653 0.5499 0.069 Uiso calc R 1 H
H1IC 0.5263 1.2633 0.5073 0.069 Uiso calc R 1 H
C1J 0.28645(15) 1.0125(3) 0.48787(9) 0.0326(6) Uani d . 1 C
H1J 0.2347(14) 0.969(3) 0.4929(9) 0.033 Uiso d . 1 H
O1C 0.39112(11) 0.6425(3) 0.61520(7) 0.0450(5) Uani d . 1 O
O1D 0.50456(11) 0.8565(3) 0.62402(7) 0.0449(5) Uani d . 1 O
O1E 0.51858(10) 1.1329(3) 0.56902(7) 0.0420(5) Uani d . 1 O
C2A 0.26575(13) 0.9349(3) 0.34943(9) 0.0304(6) Uani d . 1 C
C2B 0.21257(14) 0.9226(3) 0.31388(9) 0.0321(6) Uani d . 1 C
H2BA 0.1640 0.9500 0.3217 0.038 Uiso calc R 1 H
C2C 0.23029(14) 0.8705(3) 0.26718(9) 0.0322(6) Uani d . 1 C
C2D 0.30195(14) 0.8334(3) 0.25559(9) 0.0327(6) Uani d . 1 C
C2E 0.35429(14) 0.8387(3) 0.29186(10) 0.0342(6) Uani d . 1 C
C2F 0.33653(14) 0.8904(3) 0.33872(9) 0.0333(6) Uani d . 1 C
H2FA 0.3725 0.8954 0.3633 0.040 Uiso calc R 1 H
C2G 0.10813(16) 0.8627(4) 0.24106(11) 0.0495(8) Uani d . 1 C
H2GA 0.0797 0.8379 0.2118 0.074 Uiso calc R 1 H
H2GB 0.0969 0.9791 0.2526 0.074 Uiso calc R 1 H
H2GC 0.0963 0.7789 0.2665 0.074 Uiso calc R 1 H
C2H 0.34284(16) 0.9307(4) 0.18039(10) 0.0427(7) Uani d . 1 C
H2HA 0.3516 0.8934 0.1468 0.064 Uiso calc R 1 H
H2HB 0.3874 0.9783 0.1941 0.064 Uiso calc R 1 H
H2HC 0.3052 1.0191 0.1807 0.064 Uiso calc R 1 H
C2I 0.47350(16) 0.7619(4) 0.31567(11) 0.0490(8) Uani d . 1 C
H2IA 0.5177 0.7139 0.3017 0.074 Uiso calc R 1 H
H2IB 0.4539 0.6815 0.3398 0.074 Uiso calc R 1 H
H2IC 0.4844 0.8720 0.3315 0.074 Uiso calc R 1 H
C2J 0.24450(14) 0.9997(3) 0.39850(9) 0.0318(6) Uani d . 1 C
O2C 0.18288(10) 0.8517(3) 0.22970(6) 0.0413(5) Uani d . 1 O
O2D 0.32015(11) 0.7866(2) 0.20895(6) 0.0400(5) Uani d . 1 O
O2E 0.42168(10) 0.7888(3) 0.27776(7) 0.0464(5) Uani d . 1 O
O2J 0.18284(10) 1.0338(3) 0.40856(6) 0.0419(5) Uani d . 1 O
C12 0.30286(16) 1.0325(4) 0.43588(10) 0.0389(7) Uani d . 1 C
H12 0.3521(16) 1.016(4) 0.4264(10) 0.047 Uiso d . 1 H
O12 0.28874(11) 1.1788(2) 0.46684(7) 0.0470(5) Uani d . 1 O

loop_
_atom_site_aniso_label
_atom_site_aniso_U_11
_atom_site_aniso_U_22
_atom_site_aniso_U_33
_atom_site_aniso_U_12
_atom_site_aniso_U_13
_atom_site_aniso_U_23
C1A 0.0365(14) 0.0333(14) 0.0246(13) 0.0008(11) 0.0016(11) -0.0085(11)
C1B 0.0390(15) 0.0347(15) 0.0274(13) -0.0031(12) 0.0005(11) -0.0044(11)
C1C 0.0477(17) 0.0345(15) 0.0239(13) 0.0025(13) 0.0005(11) -0.0022(11)
C1D 0.0422(15) 0.0348(15) 0.0232(12) 0.0039(12) -0.0041(11) -0.0056(11)
C1E 0.0379(15) 0.0360(15) 0.0263(13) -0.0004(12) -0.0005(11) -0.0096(11)
C1F 0.0448(16) 0.0303(14) 0.0259(13) 0.0019(12) 0.0011(11) -0.0030(11)
C1G 0.067(2) 0.054(2) 0.0523(19) -0.0164(17) -0.0071(16) 0.0158(16)
C1H 0.0480(18) 0.0475(18) 0.0502(18) 0.0065(14) -0.0108(14) 0.0050(15)
C1I 0.0521(18) 0.0440(17) 0.0411(16) -0.0152(14) 0.0006(14) -0.0074(14)
C1J 0.0434(16) 0.0263(14) 0.0282(13) 0.0042(12) -0.0012(12) -0.0032(11)
O1C 0.0563(13) 0.0428(12) 0.0359(10) -0.0059(10) -0.0079(9) 0.0088(9)
O1D 0.0539(12) 0.0441(12) 0.0365(10) 0.0050(10) -0.0162(9) -0.0059(9)
O1E 0.0449(12) 0.0440(12) 0.0371(10) -0.0093(9) -0.0070(9) -0.0024(9)
C2A 0.0375(14) 0.0251(13) 0.0286(13) -0.0003(11) -0.0001(11) 0.0056(11)
C2B 0.0338(14) 0.0317(14) 0.0307(13) 0.0025(11) 0.0022(11) 0.0060(11)
C2C 0.0440(16) 0.0251(13) 0.0275(13) 0.0004(11) -0.0011(11) 0.0033(10)
C2D 0.0449(16) 0.0256(13) 0.0276(13) -0.0009(12) 0.0056(12) -0.0009(11)
C2E 0.0373(15) 0.0277(14) 0.0374(14) 0.0025(12) 0.0050(12) -0.0034(12)
C2F 0.0371(15) 0.0313(14) 0.0315(14) -0.0016(11) -0.0034(11) -0.0019(11)
C2G 0.0453(18) 0.061(2) 0.0427(17) 0.0077(15) -0.0090(14) -0.0072(15)
C2H 0.0487(17) 0.0485(18) 0.0310(14) -0.0038(14) 0.0049(13) 0.0004(13)
C2I 0.0374(16) 0.060(2) 0.0498(17) 0.0054(14) -0.0010(14) -0.0140(16)
C2J 0.0353(15) 0.0286(13) 0.0315(13) 0.0025(11) 0.0020(12) 0.0055(11)
O2C 0.0458(11) 0.0498(12) 0.0281(10) 0.0026(9) -0.0063(8) -0.0009(9)
O2D 0.0535(12) 0.0355(11) 0.0310(10) -0.0018(9) 0.0080(9) -0.0052(8)
O2E 0.0382(11) 0.0604(14) 0.0407(11) 0.0065(10) 0.0012(9) -0.0156(10)
O2J 0.0360(11) 0.0586(13) 0.0311(10) 0.0056(9) 0.0018(8) -0.0014(9)
C12 0.0403(16) 0.0427(17) 0.0338(15) 0.0041(13) 0.0046(12) 0.0014(12)
O12 0.0609(13) 0.0322(11) 0.0477(12) 0.0016(9) -0.0073(10) -0.0020(9)

loop_
_atom_type_symbol
_atom_type_description
_atom_type_scat_dispersion_real
_atom_type_scat_dispersion_imag
_atom_type_scat_source
C C 0.0033 0.0016 'International Tables Vol C Tables 4.2.6.8 and 6.1.1.4'
H H 0.0000 0.0000 'International Tables Vol C Tables 4.2.6.8 and 6.1.1.4'
O O 0.0106 0.0060 'International Tables Vol C Tables 4.2.6.8 and 6.1.1.4'

loop_
_geom_angle_atom_site_label_1
_geom_angle_atom_site_label_2
_geom_angle_atom_site_label_3
_geom_angle
C1F C1A C1B 120.7(2)
C1F C1A C1J 120.2(2)
C1B C1A C1J 119.1(2)
C1C C1B C1A 119.5(2)
C1C C1B H1BA 120.3
C1A C1B H1BA 120.3
O1C C1C C1B 124.7(3)
O1C C1C C1D 114.8(2)
C1B C1C C1D 120.5(2)
O1D C1D C1E 118.5(2)
O1D C1D C1C 121.7(2)
C1E C1D C1C 119.7(2)
O1E C1E C1F 124.6(2)
O1E C1E C1D 115.5(2)
C1F C1E C1D 119.9(2)
C1A C1F C1E 119.8(2)
C1A C1F H1FA 120.1
C1E C1F H1FA 120.1
O1C C1G H1GA 109.5
O1C C1G H1GB 109.5
H1GA C1G H1GB 109.5
O1C C1G H1GC 109.5
H1GA C1G H1GC 109.5
H1GB C1G H1GC 109.5
O1D C1H H1HA 109.5
O1D C1H H1HB 109.5
H1HA C1H H1HB 109.5
O1D C1H H1HC 109.5
H1HA C1H H1HC 109.5
H1HB C1H H1HC 109.5
O1E C1I H1IA 109.5
O1E C1I H1IB 109.5
H1IA C1I H1IB 109.5
O1E C1I H1IC 109.5
H1IA C1I H1IC 109.5
H1IB C1I H1IC 109.5
O12 C1J C12 60.04(17)
O12 C1J C1A 116.3(2)
C12 C1J C1A 121.4(2)
O12 C1J H1J 112.4(14)
C12 C1J H1J 111.1(14)
C1A C1J H1J 120.7(14)
C1C O1C C1G 117.6(2)
C1D O1D C1H 115.0(2)
C1E O1E C1I 117.9(2)
C2F C2A C2B 120.3(2)
C2F C2A C2J 121.7(2)
C2B C2A C2J 118.0(2)
C2C C2B C2A 120.1(2)
C2C C2B H2BA 120.0
C2A C2B H2BA 120.0
O2C C2C C2B 125.3(2)
O2C C2C C2D 114.9(2)
C2B C2C C2D 119.8(2)
O2D C2D C2E 120.2(2)
O2D C2D C2C 120.1(2)
C2E C2D C2C 119.7(2)
O2E C2E C2F 124.2(2)
O2E C2E C2D 115.4(2)
C2F C2E C2D 120.4(2)
C2E C2F C2A 119.5(2)
C2E C2F H2FA 120.2
C2A C2F H2FA 120.2
O2C C2G H2GA 109.5
O2C C2G H2GB 109.5
H2GA C2G H2GB 109.5
O2C C2G H2GC 109.5
H2GA C2G H2GC 109.5
H2GB C2G H2GC 109.5
O2D C2H H2HA 109.5
O2D C2H H2HB 109.5
H2HA C2H H2HB 109.5
O2D C2H H2HC 109.5
H2HA C2H H2HC 109.5
H2HB C2H H2HC 109.5
O2E C2I H2IA 109.5
O2E C2I H2IB 109.5
H2IA C2I H2IB 109.5
O2E C2I H2IC 109.5
H2IA C2I H2IC 109.5
H2IB C2I H2IC 109.5
O2J C2J C2A 122.1(2)
O2J C2J C12 119.1(2)
C2A C2J C12 118.7(2)
C2C O2C C2G 117.2(2)
C2D O2D C2H 112.1(2)
C2E O2E C2I 116.8(2)
O12 C12 C1J 58.21(16)
O12 C12 C2J 113.7(2)
C1J C12 C2J 119.5(2)
O12 C12 H12 116.1(18)
C1J C12 H12 116.6(17)
C2J C12 H12 118.3(17)
C1J O12 C12 61.76(17)

loop_
_geom_bond_atom_site_label_1
_geom_bond_atom_site_label_2
_geom_bond_distance
C1A C1F 1.388(4)
C1A C1B 1.388(4)
C1A C1J 1.493(4)
C1B C1C 1.384(4)
C1B H1BA 0.9500
C1C O1C 1.369(3)
C1C C1D 1.395(4)
C1D O1D 1.374(3)
C1D C1E 1.393(4)
C1E O1E 1.365(3)
C1E C1F 1.392(4)
C1F H1FA 0.9500
C1G O1C 1.422(4)
C1G H1GA 0.9800
C1G H1GB 0.9800
C1G H1GC 0.9800
C1H O1D 1.429(4)
C1H H1HA 0.9800
C1H H1HB 0.9800
C1H H1HC 0.9800
C1I O1E 1.422(3)
C1I H1IA 0.9800
C1I H1IB 0.9800
C1I H1IC 0.9800
C1J O12 1.415(3)
C1J C12 1.467(4)
C1J H1J 1.03(3)
C2A C2F 1.390(4)
C2A C2B 1.391(3)
C2A C2J 1.490(3)
C2B C2C 1.384(3)
C2B H2BA 0.9500
C2C O2C 1.361(3)
C2C C2D 1.397(4)
C2D O2D 1.372(3)
C2D C2E 1.391(4)
C2E O2E 1.365(3)
C2E C2F 1.387(4)
C2F H2FA 0.9500
C2G O2C 1.424(3)
C2G H2GA 0.9800
C2G H2GB 0.9800
C2G H2GC 0.9800
C2H O2D 1.430(3)
C2H H2HA 0.9800
C2H H2HB 0.9800
C2H H2HC 0.9800
C2I O2E 1.432(3)
C2I H2IA 0.9800
C2I H2IB 0.9800
C2I H2IC 0.9800
C2J O2J 1.206(3)
C2J C12 1.513(4)
C12 O12 1.443(3)
C12 H12 0.96(3)

loop_
_cod_related_entry_id
_cod_related_entry_database
_cod_related_entry_code
1 ChemSpider 9513591
